data_7212409
loop_
_publ_author_name
'Sposato, Laura K.'
'Nettleman, Joseph A.'
'LaDuca, Robert L.'

_publ_section_title
;
 Isomer dependent self-penetrated topologies and cluster subunits in
 copper phenylenediacetate coordination polymers with flexible dipyridyl
 ligands
;
_journal_issue 8
_journal_name_full CrystEngComm
_journal_page_first 2374
_journal_paper_doi 10.1039/b926914b
_journal_volume 12
_journal_year 2010
_chemical_formula_sum 'C33 H30 Cu2 N2 O8'
_chemical_formula_weight 709.67
_chemical_name_systematic
;
?
;
_space_group_IT_number 14
_symmetry_cell_setting monoclinic
_symmetry_space_group_name_Hall '-P 2ybc'
_symmetry_space_group_name_H-M 'P 1 21/c 1'
_atom_sites_solution_hydrogens geom
_atom_sites_solution_primary direct
_atom_sites_solution_secondary difmap
_audit_creation_method SHELXL-97
_audit_update_record
;
2009-10-15 # Formatted by publCIF
;
_cell_angle_alpha 90.00
_cell_angle_beta 95.283(2)
_cell_angle_gamma 90.00
_cell_formula_units_Z 4
_cell_length_a 24.3822(19)
_cell_length_b 12.6226(10)
_cell_length_c 10.0392(8)
_cell_measurement_reflns_used 20584
_cell_measurement_temperature 173(2)
_cell_measurement_theta_max 25.39
_cell_measurement_theta_min 2.33
_cell_volume 3076.6(4)
_computing_structure_refinement 'SHELXL-97 (Sheldrick, 2008)'
_computing_structure_solution 'SHELXS-97 (Sheldrick, 2008)'
_diffrn_ambient_temperature 173(2)
_diffrn_measured_fraction_theta_full 0.978
_diffrn_measured_fraction_theta_max 0.970
_diffrn_radiation_monochromator graphite
_diffrn_radiation_source 'fine-focus sealed tube'
_diffrn_radiation_type MoK\a
_diffrn_radiation_wavelength 0.71073
_diffrn_reflns_av_R_equivalents 0.0338
_diffrn_reflns_av_sigmaI/netI 0.0302
_diffrn_reflns_limit_h_max 29
_diffrn_reflns_limit_h_min -29
_diffrn_reflns_limit_k_max 15
_diffrn_reflns_limit_k_min 0
_diffrn_reflns_limit_l_max 12
_diffrn_reflns_limit_l_min 0
_diffrn_reflns_number 20584
_diffrn_reflns_theta_full 25.00
_diffrn_reflns_theta_max 25.39
_diffrn_reflns_theta_min 2.33
_exptl_absorpt_coefficient_mu 1.438
_exptl_absorpt_correction_T_max 0.6993
_exptl_absorpt_correction_T_min 0.5305
_exptl_absorpt_correction_type multi-scan
_exptl_absorpt_process_details TWINABS
_exptl_crystal_colour green
_exptl_crystal_density_diffrn 1.532
_exptl_crystal_density_method 'not measured'
_exptl_crystal_description block
_exptl_crystal_F_000 1456
_exptl_crystal_size_max 0.50
_exptl_crystal_size_mid 0.50
_exptl_crystal_size_min 0.27
_refine_diff_density_max 0.438
_refine_diff_density_min -0.416
_refine_diff_density_rms 0.084
_refine_ls_extinction_method none
_refine_ls_goodness_of_fit_ref 1.059
_refine_ls_hydrogen_treatment constr
_refine_ls_matrix_type full
_refine_ls_number_parameters 406
_refine_ls_number_reflns 5501
_refine_ls_number_restraints 0
_refine_ls_restrained_S_all 1.059
_refine_ls_R_factor_all 0.0577
_refine_ls_R_factor_gt 0.0417
_refine_ls_shift/su_max 0.001
_refine_ls_shift/su_mean 0.000
_refine_ls_structure_factor_coef Fsqd
_refine_ls_weighting_details 'calc w=1/[\s^2^(Fo^2^)+(0.0467P)^2^+5.6541P] where P=(Fo^2^+2Fc^2^)/3'
_refine_ls_weighting_scheme calc
_refine_ls_wR_factor_gt 0.0981
_refine_ls_wR_factor_ref 0.1042
_reflns_number_gt 4465
_reflns_number_total 5501
_reflns_threshold_expression >2sigma(I)
_cod_data_source_file b926914b.txt
_cod_data_source_block p21c
_cod_original_sg_symbol_H-M P2(1)/c
_cod_database_code 7212409

loop_
_symmetry_equiv_pos_as_xyz
'x, y, z'
'-x, y+1/2, -z+1/2'
'-x, -y, -z'
'x, -y-1/2, z-1/2'

loop_
_atom_site_label
_atom_site_type_symbol
_atom_site_fract_x
_atom_site_fract_y
_atom_site_fract_z
_atom_site_U_iso_or_equiv
_atom_site_adp_type
_atom_site_occupancy
_atom_site_symmetry_multiplicity
_atom_site_calc_flag
_atom_site_refinement_flags
Cu1 Cu 0.457718(16) 0.52275(3) 0.41212(4) 0.01734(12) Uani 1 1 d .
Cu2 Cu 0.037294(17) 0.98695(3) 0.41358(4) 0.01995(12) Uani 1 1 d .
O5 O 0.08554(11) 1.5617(2) 0.0706(2) 0.0369(7) Uani 1 1 d .
O1 O 0.50469(10) 0.4602(2) 0.2833(2) 0.0272(6) Uani 1 1 d .
N1 N 0.39349(11) 0.5694(2) 0.2588(3) 0.0213(6) Uani 1 1 d .
O2 O 0.57085(10) 0.88292(19) 0.0426(2) 0.0262(6) Uani 1 1 d .
O6 O 0.06160(10) 1.13127(19) 0.4625(2) 0.0280(6) Uani 1 1 d .
O7 O -0.00226(12) 1.1532(2) 0.6054(3) 0.0380(7) Uani 1 1 d .
C24 C 0.03956(15) 1.1815(3) 0.5517(3) 0.0237(8) Uani 1 1 d .
O3 O 0.57636(10) 0.4223(2) 0.4320(2) 0.0304(6) Uani 1 1 d .
O4 O 0.49923(10) 0.84379(19) -0.1031(2) 0.0285(6) Uani 1 1 d .
N2 N 0.09638(12) 0.9475(2) 0.2727(3) 0.0220(6) Uani 1 1 d .
C23 C 0.54631(14) 0.8265(3) -0.0463(3) 0.0197(7) Uani 1 1 d .
C14 C 0.55309(14) 0.4301(3) 0.3149(3) 0.0221(7) Uani 1 1 d .
C9 C 0.18084(14) 0.8689(3) 0.1289(3) 0.0209(7) Uani 1 1 d .
O8 O 0.02151(11) 1.5422(2) 0.2144(2) 0.0321(6) Uani 1 1 d .
C3 C 0.31488(14) 0.6378(3) 0.0554(3) 0.0236(8) Uani 1 1 d .
C12 C 0.08968(15) 0.8592(3) 0.1997(3) 0.0241(8) Uani 1 1 d .
H12 H 0.0554 0.8231 0.1972 0.029 Uiso 1 1 calc R
C16 C 0.61264(14) 0.5119(3) 0.1579(3) 0.0229(7) Uani 1 1 d .
C1 C 0.40286(14) 0.6517(3) 0.1808(3) 0.0223(7) Uani 1 1 d .
H1 H 0.4374 0.6867 0.1946 0.027 Uiso 1 1 calc R
C19 C 0.65623(15) 0.7041(3) 0.0818(4) 0.0283(8) Uani 1 1 d .
H19 H 0.6716 0.7692 0.0557 0.034 Uiso 1 1 calc R
C10 C 0.18637(14) 0.9632(3) 0.2014(3) 0.0229(7) Uani 1 1 d .
H10 H 0.2195 1.0029 0.2024 0.027 Uiso 1 1 calc R
C17 C 0.66026(15) 0.5511(3) 0.2242(4) 0.0280(8) Uani 1 1 d .
H17 H 0.6781 0.5125 0.2971 0.034 Uiso 1 1 calc R
C13 C 0.13023(14) 0.8178(3) 0.1275(3) 0.0210(7) Uani 1 1 d .
H13 H 0.1236 0.7547 0.0771 0.025 Uiso 1 1 calc R
C11 C 0.14425(15) 0.9991(3) 0.2712(3) 0.0231(8) Uani 1 1 d .
H11 H 0.1493 1.0631 0.3205 0.028 Uiso 1 1 calc R
C6 C 0.27261(15) 0.6728(3) -0.0557(3) 0.0322(9) Uani 1 1 d .
H6A H 0.2628 0.6115 -0.1147 0.039 Uiso 1 1 calc R
H6B H 0.2893 0.7275 -0.1100 0.039 Uiso 1 1 calc R
C4 C 0.30553(15) 0.5512(3) 0.1358(4) 0.0294(8) Uani 1 1 d .
H4 H 0.2718 0.5133 0.1222 0.035 Uiso 1 1 calc R
C21 C 0.58617(13) 0.5711(3) 0.0535(3) 0.0207(7) Uani 1 1 d .
H21 H 0.5530 0.5452 0.0078 0.025 Uiso 1 1 calc R
C22 C 0.57665(15) 0.7304(3) -0.0950(3) 0.0239(8) Uani 1 1 d .
H22A H 0.5496 0.6832 -0.1449 0.029 Uiso 1 1 calc R
H22B H 0.6030 0.7547 -0.1579 0.029 Uiso 1 1 calc R
C15 C 0.58771(15) 0.4085(3) 0.1997(4) 0.0260(8) Uani 1 1 d .
H15A H 0.6173 0.3573 0.2280 0.031 Uiso 1 1 calc R
H15B H 0.5645 0.3776 0.1235 0.031 Uiso 1 1 calc R
C25 C 0.06663(17) 1.2836(3) 0.6055(4) 0.0309(9) Uani 1 1 d .
H25A H 0.0373 1.3356 0.6194 0.037 Uiso 1 1 calc R
H25B H 0.0865 1.2686 0.6939 0.037 Uiso 1 1 calc R
C20 C 0.60765(14) 0.6676(3) 0.0153(3) 0.0213(7) Uani 1 1 d .
C2 C 0.36456(14) 0.6890(3) 0.0802(3) 0.0234(8) Uani 1 1 d .
H2 H 0.3727 0.7494 0.0291 0.028 Uiso 1 1 calc R
C8 C 0.22834(14) 0.8249(3) 0.0598(3) 0.0257(8) Uani 1 1 d .
H8A H 0.2373 0.8761 -0.0096 0.031 Uiso 1 1 calc R
H8B H 0.2608 0.8204 0.1264 0.031 Uiso 1 1 calc R
C18 C 0.68253(15) 0.6464(3) 0.1859(4) 0.0330(9) Uani 1 1 d .
H18 H 0.7158 0.6720 0.2312 0.040 Uiso 1 1 calc R
C7 C 0.21981(15) 0.7177(3) -0.0051(3) 0.0299(9) Uani 1 1 d .
H7A H 0.1912 0.7236 -0.0813 0.036 Uiso 1 1 calc R
H7B H 0.2062 0.6677 0.0603 0.036 Uiso 1 1 calc R
C5 C 0.34478(15) 0.5201(3) 0.2348(4) 0.0306(9) Uani 1 1 d .
H5 H 0.3372 0.4611 0.2889 0.037 Uiso 1 1 calc R
C30 C 0.12833(15) 1.4778(3) 0.3717(3) 0.0253(8) Uani 1 1 d .
C26 C 0.10630(15) 1.3336(3) 0.5178(3) 0.0237(8) Uani 1 1 d .
C31 C 0.09234(14) 1.4273(3) 0.4515(3) 0.0210(7) Uani 1 1 d .
H31 H 0.0573 1.4580 0.4605 0.025 Uiso 1 1 calc R
C27 C 0.15741(16) 1.2886(3) 0.5028(4) 0.0364(9) Uani 1 1 d .
H27 H 0.1678 1.2245 0.5478 0.044 Uiso 1 1 calc R
C33 C 0.06951(16) 1.5615(3) 0.1858(3) 0.0273(8) Uani 1 1 d .
C32 C 0.11237(18) 1.5809(3) 0.3020(4) 0.0363(10) Uani 1 1 d .
H32A H 0.1454 1.6140 0.2690 0.044 Uiso 1 1 calc R
H32B H 0.0974 1.6303 0.3662 0.044 Uiso 1 1 calc R
C29 C 0.17885(17) 1.4302(4) 0.3577(4) 0.0393(10) Uani 1 1 d .
H29 H 0.2039 1.4623 0.3028 0.047 Uiso 1 1 calc R
C28 C 0.19273(18) 1.3366(4) 0.4232(5) 0.0469(11) Uani 1 1 d .
H28 H 0.2274 1.3049 0.4129 0.056 Uiso 1 1 calc R

loop_
_atom_site_aniso_label
_atom_site_aniso_U_11
_atom_site_aniso_U_22
_atom_site_aniso_U_33
_atom_site_aniso_U_23
_atom_site_aniso_U_13
_atom_site_aniso_U_12
Cu1 0.0180(2) 0.0155(2) 0.0181(2) 0.00059(15) -0.00027(16) 0.00065(16)
Cu2 0.0282(3) 0.0161(2) 0.0160(2) -0.00134(15) 0.00416(17) 0.00091(17)
O5 0.0447(17) 0.0440(17) 0.0216(13) -0.0006(12) 0.0004(12) -0.0222(14)
O1 0.0255(14) 0.0361(15) 0.0205(12) -0.0046(11) 0.0043(10) 0.0043(11)
N1 0.0205(15) 0.0208(16) 0.0222(14) 0.0014(12) 0.0001(11) 0.0026(12)
O2 0.0254(13) 0.0213(13) 0.0309(13) -0.0076(10) -0.0022(11) 0.0046(10)
O6 0.0325(14) 0.0233(14) 0.0288(13) -0.0074(11) 0.0069(11) -0.0076(11)
O7 0.0504(18) 0.0218(14) 0.0462(16) -0.0094(12) 0.0293(14) -0.0135(13)
C24 0.035(2) 0.0187(18) 0.0170(16) 0.0028(14) -0.0001(15) -0.0006(15)
O3 0.0338(15) 0.0341(16) 0.0233(13) -0.0002(11) 0.0036(11) 0.0137(12)
O4 0.0247(13) 0.0226(14) 0.0359(14) -0.0054(11) -0.0086(11) 0.0064(10)
N2 0.0267(16) 0.0222(16) 0.0171(13) -0.0023(12) 0.0016(12) 0.0021(12)
C23 0.0269(19) 0.0138(17) 0.0192(16) 0.0047(13) 0.0071(14) -0.0008(14)
C14 0.030(2) 0.0085(16) 0.0293(19) -0.0005(13) 0.0097(15) -0.0018(14)
C9 0.0234(18) 0.0235(18) 0.0150(15) 0.0052(13) -0.0021(13) 0.0068(14)
O8 0.0379(16) 0.0386(16) 0.0190(12) -0.0020(11) -0.0014(11) 0.0005(13)
C3 0.0229(18) 0.028(2) 0.0194(17) -0.0070(14) -0.0024(14) 0.0112(15)
C12 0.030(2) 0.025(2) 0.0175(16) 0.0006(14) 0.0026(14) -0.0033(15)
C16 0.0249(19) 0.0179(18) 0.0276(18) -0.0002(14) 0.0118(15) 0.0034(14)
C1 0.0218(18) 0.0208(19) 0.0232(17) -0.0037(14) -0.0042(14) 0.0018(14)
C19 0.027(2) 0.0198(19) 0.039(2) 0.0042(16) 0.0089(16) 0.0014(15)
C10 0.0202(18) 0.0229(19) 0.0245(17) 0.0001(14) -0.0033(14) 0.0002(14)
C17 0.0244(19) 0.030(2) 0.0298(19) 0.0054(16) 0.0024(15) 0.0100(16)
C13 0.0302(19) 0.0165(18) 0.0162(15) -0.0014(13) 0.0022(14) 0.0018(14)
C11 0.032(2) 0.0177(18) 0.0184(16) -0.0015(13) -0.0031(14) -0.0001(15)
C6 0.030(2) 0.044(2) 0.0218(18) -0.0088(16) -0.0065(15) 0.0152(18)
C4 0.0190(19) 0.036(2) 0.0324(19) 0.0017(17) -0.0017(15) -0.0046(16)
C21 0.0162(17) 0.0195(18) 0.0275(18) -0.0025(14) 0.0079(14) 0.0026(13)
C22 0.0308(19) 0.0201(19) 0.0218(17) -0.0005(14) 0.0074(15) 0.0041(15)
C15 0.032(2) 0.0169(18) 0.0311(19) 0.0029(14) 0.0146(16) 0.0044(15)
C25 0.046(2) 0.022(2) 0.0258(18) -0.0047(15) 0.0102(17) -0.0080(17)
C20 0.0230(18) 0.0172(18) 0.0245(17) -0.0010(14) 0.0060(14) 0.0044(14)
C2 0.030(2) 0.0199(18) 0.0197(16) -0.0013(14) -0.0020(14) 0.0051(15)
C8 0.0243(19) 0.028(2) 0.0249(18) -0.0005(15) 0.0017(15) 0.0052(15)
C18 0.0219(19) 0.032(2) 0.044(2) 0.0034(18) -0.0022(16) -0.0005(16)
C7 0.027(2) 0.036(2) 0.0259(18) -0.0072(16) -0.0045(16) 0.0113(17)
C5 0.027(2) 0.031(2) 0.034(2) 0.0078(16) 0.0011(16) -0.0040(16)
C30 0.033(2) 0.024(2) 0.0175(16) -0.0024(14) -0.0039(15) -0.0092(16)
C26 0.032(2) 0.0193(18) 0.0190(16) -0.0036(14) -0.0015(14) -0.0054(15)
C31 0.0213(18) 0.0225(19) 0.0186(16) -0.0034(13) -0.0018(13) -0.0034(14)
C27 0.035(2) 0.025(2) 0.048(2) -0.0016(18) -0.0015(19) 0.0042(17)
C33 0.042(2) 0.0166(18) 0.0216(18) 0.0022(14) -0.0075(16) -0.0076(16)
C32 0.055(3) 0.028(2) 0.0238(19) 0.0049(16) -0.0096(18) -0.0201(19)
C29 0.039(2) 0.043(3) 0.038(2) -0.0086(19) 0.0143(19) -0.016(2)
C28 0.027(2) 0.043(3) 0.071(3) -0.012(2) 0.010(2) 0.0050(19)

loop_
_atom_type_symbol
_atom_type_description
_atom_type_scat_dispersion_real
_atom_type_scat_dispersion_imag
_atom_type_scat_source
C C 0.0033 0.0016 'International Tables Vol C Tables 4.2.6.8 and 6.1.1.4'
H H 0.0000 0.0000 'International Tables Vol C Tables 4.2.6.8 and 6.1.1.4'
N N 0.0061 0.0033 'International Tables Vol C Tables 4.2.6.8 and 6.1.1.4'
O O 0.0106 0.0060 'International Tables Vol C Tables 4.2.6.8 and 6.1.1.4'
Cu Cu 0.3201 1.2651 'International Tables Vol C Tables 4.2.6.8 and 6.1.1.4'

loop_
_geom_angle_atom_site_label_1
_geom_angle_atom_site_label_2
_geom_angle_atom_site_label_3
_geom_angle
_geom_angle_site_symmetry_1
_geom_angle_site_symmetry_3
O3 Cu1 O2 87.03(11) 3_666 2_645
O3 Cu1 O1 168.11(10) 3_666 .
O2 Cu1 O1 91.82(11) 2_645 .
O3 Cu1 O4 91.01(11) 3_666 4_576
O2 Cu1 O4 167.68(10) 2_645 4_576
O1 Cu1 O4 87.59(11) . 4_576
O3 Cu1 N1 97.96(10) 3_666 .
O2 Cu1 N1 99.18(10) 2_645 .
O1 Cu1 N1 93.92(10) . .
O4 Cu1 N1 93.14(10) 4_576 .
O8 Cu2 O6 91.12(11) 2_545 .
O8 Cu2 O7 88.38(12) 2_545 3_576
O6 Cu2 O7 167.74(10) . 3_576
O8 Cu2 O5 167.93(11) 2_545 4_586
O6 Cu2 O5 86.85(11) . 4_586
O7 Cu2 O5 91.09(13) 3_576 4_586
O8 Cu2 N2 98.26(10) 2_545 .
O6 Cu2 N2 99.95(11) . .
O7 Cu2 N2 92.25(11) 3_576 .
O5 Cu2 N2 93.81(10) 4_586 .
C14 O1 Cu1 123.2(2) . .
C1 N1 C5 116.9(3) . .
C1 N1 Cu1 118.4(2) . .
C5 N1 Cu1 124.7(2) . .
C23 O2 Cu1 121.3(2) . 2_655
C24 O6 Cu2 120.5(2) . .
C24 O7 Cu2 125.5(2) . 3_576
O7 C24 O6 125.6(3) . .
O7 C24 C25 115.7(3) . .
O6 C24 C25 118.6(3) . .
C14 O3 Cu1 121.9(2) . 3_666
C23 O4 Cu1 124.5(2) . 4_575
C12 N2 C11 117.5(3) . .
C12 N2 Cu2 119.6(2) . .
C11 N2 Cu2 121.9(2) . .
O2 C23 O4 125.7(3) . .
O2 C23 C22 117.9(3) . .
O4 C23 C22 116.4(3) . .
O1 C14 O3 126.3(3) . .
O1 C14 C15 116.0(3) . .
O3 C14 C15 117.5(3) . .
C13 C9 C10 116.4(3) . .
C13 C9 C8 122.8(3) . .
C10 C9 C8 120.8(3) . .
C33 O8 Cu2 124.0(2) . 2
C2 C3 C4 117.0(3) . .
C2 C3 C6 121.7(3) . .
C4 C3 C6 121.4(3) . .
N2 C12 C13 123.1(3) . .
C17 C16 C21 118.8(3) . .
C17 C16 C15 121.2(3) . .
C21 C16 C15 120.0(3) . .
N1 C1 C2 123.3(3) . .
C18 C19 C20 120.4(3) . .
C11 C10 C9 120.4(3) . .
C16 C17 C18 120.8(3) . .
C12 C13 C9 119.8(3) . .
N2 C11 C10 122.7(3) . .
C3 C6 C7 113.5(3) . .
C5 C4 C3 120.3(3) . .
C20 C21 C16 121.0(3) . .
C20 C22 C23 114.1(3) . .
C16 C15 C14 108.8(3) . .
C26 C25 C24 115.4(3) . .
C19 C20 C21 119.0(3) . .
C19 C20 C22 121.9(3) . .
C21 C20 C22 119.1(3) . .
C3 C2 C1 119.5(3) . .
C7 C8 C9 116.6(3) . .
C19 C18 C17 120.0(4) . .
C8 C7 C6 112.8(3) . .
N1 C5 C4 123.0(3) . .
C29 C30 C31 118.1(3) . .
C29 C30 C32 121.2(4) . .
C31 C30 C32 120.7(3) . .
C31 C26 C27 118.7(3) . .
C31 C26 C25 119.8(3) . .
C27 C26 C25 121.5(3) . .
C26 C31 C30 121.8(3) . .
C28 C27 C26 120.1(4) . .
O8 C33 O5 126.0(3) . .
O8 C33 C32 116.6(3) . .
O5 C33 C32 117.3(3) . .
C30 C32 C33 110.3(3) . .
C28 C29 C30 120.2(4) . .
C27 C28 C29 121.2(4) . .

loop_
_geom_bond_atom_site_label_1
_geom_bond_atom_site_label_2
_geom_bond_distance
_geom_bond_site_symmetry_2
Cu1 O3 1.964(2) 3_666
Cu1 O2 1.966(2) 2_645
Cu1 O1 1.969(2) .
Cu1 O4 1.978(2) 4_576
Cu1 N1 2.174(3) .
Cu1 Cu1 2.6504(8) 3_666
Cu2 O8 1.963(3) 2_545
Cu2 O6 1.964(2) .
Cu2 O7 1.966(3) 3_576
Cu2 O5 1.976(2) 4_586
Cu2 N2 2.167(3) .
Cu2 Cu2 2.6472(8) 3_576
O5 C33 1.255(4) .
O5 Cu2 1.976(2) 4_585
O1 C14 1.253(4) .
N1 C1 1.333(4) .
N1 C5 1.343(5) .
O2 C23 1.251(4) .
O2 Cu1 1.966(2) 2_655
O6 C24 1.258(4) .
O7 C24 1.249(4) .
O7 Cu2 1.966(3) 3_576
C24 C25 1.524(5) .
O3 C14 1.262(4) .
O3 Cu1 1.964(2) 3_666
O4 C23 1.253(4) .
O4 Cu1 1.978(2) 4_575
N2 C12 1.337(4) .
N2 C11 1.338(5) .
C23 C22 1.524(5) .
C14 C15 1.518(5) .
C9 C13 1.391(5) .
C9 C10 1.395(5) .
C9 C8 1.510(5) .
O8 C33 1.254(5) .
O8 Cu2 1.963(3) 2
C3 C2 1.376(5) .
C3 C4 1.391(5) .
C3 C6 1.513(4) .
C12 C13 1.381(5) .
C16 C17 1.376(5) .
C16 C21 1.396(5) .
C16 C15 1.515(5) .
C1 C2 1.393(5) .
C19 C18 1.382(5) .
C19 C20 1.384(5) .
C10 C11 1.372(5) .
C17 C18 1.389(5) .
C6 C7 1.535(5) .
C4 C5 1.372(5) .
C21 C20 1.393(5) .
C22 C20 1.507(5) .
C25 C26 1.505(5) .
C8 C7 1.508(5) .
C30 C29 1.389(6) .
C30 C31 1.396(5) .
C30 C32 1.512(5) .
C26 C31 1.384(5) .
C26 C27 1.390(5) .
C27 C28 1.369(6) .
C33 C32 1.513(5) .
C29 C28 1.380(6) .
